data_7013341
loop_
_publ_author_name
'Yamamoto, Yasuhiro'
'Sakamoto, Shinobu'
'Ohki, Yuka'
'Usuzawa, Akihiro'
'Fujita, Masanori'
'Mochida, Tomoyuki'

_publ_section_title
;
 Preparation and characterization of rhodium(iii), iridium(iii) and
 ruthenium(ii) bearing 1,3- or 1,4-dithianesElectronic supplementary
 information (ESI) available: Crystal data and ORTEP figures for 2b,
 2ab and 3c and further experimental details. See
 http://www.rsc.org/suppdata/dt/b3/b306496d/
;
_journal_issue 18
_journal_name_full 'Dalton Transactions'
_journal_page_first 3534
_journal_paper_doi 10.1039/b306496d
_journal_year 2003
_chemical_formula_sum 'C14 H22 Cl F6 P Ru S2'
_chemical_formula_weight 535.93
_space_group_IT_number 14
_symmetry_cell_setting monoclinic
_symmetry_Int_Tables_number 14
_symmetry_space_group_name_Hall '-P 2yn'
_symmetry_space_group_name_H-M 'P 1 21/n 1'
_audit_creation_date 'Thu Jun  6 16:03:36 2002'
_audit_creation_method 'by teXsan'
_cell_angle_alpha 90
_cell_angle_beta 96.86(5)
_cell_angle_gamma 90
_cell_formula_units_Z 4
_cell_length_a 8.894(6)
_cell_length_b 20.590(9)
_cell_length_c 10.918(7)
_cell_measurement_reflns_used 25
_cell_measurement_temperature 300.2
_cell_measurement_theta_max 12.5
_cell_measurement_theta_min 11.9
_cell_volume 1985(2)
_computing_cell_refinement 'MSC/AFC Diffractometer Control'
_computing_data_collection 'MSC/AFC Diffractometer Control'
_computing_data_reduction 'teXsan Ver. 1.11'
_computing_publication_material 'teXsan Ver. 1.11'
_computing_structure_refinement 'teXsan Ver. 1.10'
_computing_structure_solution 'DIRDIF94 (PATTY)'
_diffrn_measured_fraction_theta_full 0.9991
_diffrn_measured_fraction_theta_max 0.9991
_diffrn_measurement_device_type 'Rigaku AFC5S'
_diffrn_measurement_method \w-2\q
_diffrn_radiation_type 'Mo K\a'
_diffrn_radiation_wavelength 0.7107
_diffrn_reflns_av_R_equivalents 0.027
_diffrn_reflns_limit_h_max 10
_diffrn_reflns_limit_h_min 0
_diffrn_reflns_limit_k_max 24
_diffrn_reflns_limit_k_min 0
_diffrn_reflns_limit_l_max 12
_diffrn_reflns_limit_l_min -12
_diffrn_reflns_number 3847
_diffrn_reflns_theta_full 25.00
_diffrn_reflns_theta_max 25.00
_diffrn_standards_decay_% 0.16
_diffrn_standards_interval_count 200
_diffrn_standards_number 3
_exptl_absorpt_coefficient_mu 1.265
_exptl_absorpt_correction_T_max 1.000
_exptl_absorpt_correction_T_min 0.896
_exptl_absorpt_correction_type psi-scan
_exptl_absorpt_process_details '(North, Phillips & Mathews, 1968)'
_exptl_crystal_colour yellow
_exptl_crystal_density_diffrn 1.793
_exptl_crystal_density_method 'not measured'
_exptl_crystal_description prismatic
_exptl_crystal_size_max 0.500
_exptl_crystal_size_mid 0.400
_exptl_crystal_size_min 0.150
_refine_diff_density_max 2.55
_refine_diff_density_min -1.07
_refine_ls_extinction_method none
_refine_ls_goodness_of_fit_ref 1.858
_refine_ls_hydrogen_treatment noref
_refine_ls_number_parameters 226
_refine_ls_number_reflns 3490
_refine_ls_R_factor_gt 0.0722
_refine_ls_shift/su_max 0.0423
_refine_ls_structure_factor_coef F
_refine_ls_weighting_details 'w = 1/[\s^2^(Fo) + 0.00203|Fo|^2^]'
_refine_ls_weighting_scheme calc
_refine_ls_wR_factor_ref 0.1287
_reflns_number_gt 2507
_reflns_number_total 3490
_reflns_threshold_expression F^2^>2.0\s(F^2^)
_cod_data_source_file b306496d.txt
_cod_data_source_block compound_1
_cod_original_cell_volume 1984(1)
_cod_original_formula_sum 'C14 H22 Cl F6 P S2 Ru '
_cod_database_code 7013341

loop_
_symmetry_equiv_pos_as_xyz
x,y,z
1/2-x,1/2+y,1/2-z
-x,-y,-z
1/2+x,1/2-y,1/2+z

loop_
_atom_site_label
_atom_site_type_symbol
_atom_site_fract_x
_atom_site_fract_y
_atom_site_fract_z
_atom_site_U_iso_or_equiv
_atom_site_adp_type
_atom_site_occupancy
_atom_site_calc_flag
_atom_site_refinement_flags
_atom_site_disorder_assembly
_atom_site_disorder_group
Ru Ru 0.18667(9) 0.21180(4) 0.29011(7) 0.0310(2) Uani 1.00 d . . .
Cl Cl 0.1562(4) 0.2371(2) 0.0742(3) 0.0529(9) Uani 1.00 d . . .
S(1) S 0.4436(3) 0.1861(2) 0.2766(3) 0.0470(8) Uani 1.00 d . . .
S(2) S 0.1844(3) 0.0988(1) 0.2429(3) 0.0465(8) Uani 1.00 d . . .
P P 0.7792(4) 0.4515(2) 0.2468(3) 0.0474(9) Uani 1.00 d . . .
F(1) F 0.902(1) 0.4368(6) 0.1574(8) 0.114(4) Uani 1.00 d . . .
F(2) F 0.650(1) 0.4546(6) 0.1355(7) 0.100(4) Uani 1.00 d . . .
F(3) F 0.808(1) 0.5257(6) 0.239(1) 0.134(5) Uani 1.00 d . . .
F(4) F 0.6599(10) 0.4665(5) 0.3371(9) 0.090(3) Uani 1.00 d . . .
F(5) F 0.910(1) 0.4460(6) 0.3588(8) 0.106(4) Uani 1.00 d . . .
F(6) F 0.749(2) 0.3773(5) 0.257(1) 0.134(5) Uani 1.00 d . . .
C(1) C 0.211(1) 0.3055(5) 0.3911(10) 0.043(3) Uani 1.00 d . . .
C(2) C 0.070(1) 0.3039(5) 0.3178(10) 0.039(3) Uani 1.00 d . . .
C(3) C -0.035(1) 0.2534(6) 0.327(1) 0.045(3) Uani 1.00 d . . .
C(4) C 0.007(1) 0.2012(6) 0.415(1) 0.048(3) Uani 1.00 d . . .
C(5) C 0.150(1) 0.2023(6) 0.484(1) 0.047(3) Uani 1.00 d . . .
C(6) C 0.249(1) 0.2527(6) 0.4722(10) 0.044(3) Uani 1.00 d . . .
C(7) C 0.331(1) 0.3598(6) 0.384(1) 0.051(3) Uani 1.00 d . . .
C(8) C 0.327(2) 0.4057(7) 0.489(1) 0.071(5) Uani 1.00 d . . .
C(9) C 0.306(2) 0.3956(8) 0.260(2) 0.083(6) Uani 1.00 d . . .
C(10) C -0.107(2) 0.1450(7) 0.413(1) 0.069(5) Uani 1.00 d . . .
C(11) C 0.464(1) 0.1191(6) 0.385(1) 0.052(4) Uani 1.00 d . . .
C(12) C 0.331(1) 0.0710(6) 0.362(1) 0.054(4) Uani 1.00 d . . .
C(13) C 0.299(1) 0.0942(6) 0.116(1) 0.055(4) Uani 1.00 d . . .
C(14) C 0.431(2) 0.1378(7) 0.136(1) 0.059(4) Uani 1.00 d . . .
H(1) H 0.0462 0.3379 0.2569 0.0471 Uiso 1.00 calc . . .
H(2) H -0.1326 0.2536 0.2784 0.0548 Uiso 1.00 calc . . .
H(3) H 0.1786 0.1666 0.5374 0.0549 Uiso 1.00 calc . . .
H(4) H 0.3460 0.2524 0.5212 0.0533 Uiso 1.00 calc . . .
H(5) H 0.4280 0.3400 0.3918 0.0612 Uiso 1.00 calc . . .
H(6) H 0.3468 0.3828 0.5644 0.0846 Uiso 1.00 calc . . .
H(7) H 0.4031 0.4379 0.4845 0.0846 Uiso 1.00 calc . . .
H(8) H 0.2308 0.4257 0.4835 0.0846 Uiso 1.00 calc . . .
H(9) H 0.3822 0.4277 0.2571 0.0998 Uiso 1.00 calc . . .
H(10) H 0.3101 0.3655 0.1947 0.0998 Uiso 1.00 calc . . .
H(11) H 0.2091 0.4161 0.2514 0.0998 Uiso 1.00 calc . . .
H(12) H -0.2015 0.1608 0.4314 0.0807 Uiso 1.00 calc . . .
H(13) H -0.1199 0.1257 0.3323 0.0807 Uiso 1.00 calc . . .
H(14) H -0.0700 0.1129 0.4712 0.0807 Uiso 1.00 calc . . .
H(19) H 0.5558 0.0970 0.3771 0.0638 Uiso 1.00 calc . . .
H(20) H 0.4673 0.1361 0.4666 0.0638 Uiso 1.00 calc . . .
H(21) H 0.2871 0.0652 0.4370 0.0638 Uiso 1.00 calc . . .
H(22) H 0.3686 0.0302 0.3378 0.0638 Uiso 1.00 calc . . .
H(23) H 0.3328 0.0506 0.1093 0.0649 Uiso 1.00 calc . . .
H(24) H 0.2380 0.1061 0.0420 0.0649 Uiso 1.00 calc . . .
H(25) H 0.4263 0.1667 0.0680 0.0714 Uiso 1.00 calc . . .
H(26) H 0.5196 0.1119 0.1390 0.0714 Uiso 1.00 calc . . .

loop_
_atom_site_aniso_label
_atom_site_aniso_U_11
_atom_site_aniso_U_22
_atom_site_aniso_U_33
_atom_site_aniso_U_12
_atom_site_aniso_U_13
_atom_site_aniso_U_23
Ru 0.0332(5) 0.0329(5) 0.0273(5) 0.0024(3) 0.0050(3) -0.0025(3)
Cl 0.063(2) 0.062(2) 0.033(1) 0.006(1) 0.004(1) 0.006(1)
S(1) 0.044(2) 0.048(2) 0.051(2) 0.004(1) 0.013(1) -0.003(1)
S(2) 0.059(2) 0.038(2) 0.043(2) -0.002(1) 0.007(1) -0.008(1)
P 0.054(2) 0.047(2) 0.042(2) 0.000(1) 0.010(1) -0.004(1)
F(1) 0.082(6) 0.21(1) 0.063(6) 0.040(7) 0.041(5) -0.007(7)
F(2) 0.093(6) 0.16(1) 0.048(5) 0.035(7) -0.005(4) -0.005(5)
F(3) 0.16(1) 0.075(7) 0.17(1) -0.037(7) 0.032(9) 0.026(7)
F(4) 0.075(6) 0.110(8) 0.090(6) -0.004(5) 0.031(5) -0.009(6)
F(5) 0.078(6) 0.17(1) 0.060(5) 0.024(7) -0.011(5) -0.022(6)
F(6) 0.142(9) 0.059(6) 0.19(1) -0.009(7) -0.006(9) 0.002(7)
C(1) 0.061(7) 0.036(6) 0.036(6) 0.009(5) 0.024(5) -0.003(5)
C(2) 0.049(6) 0.034(6) 0.034(5) 0.000(5) 0.006(5) 0.000(4)
C(3) 0.039(6) 0.053(7) 0.044(6) 0.014(5) 0.010(5) -0.002(5)
C(4) 0.022(5) 0.054(7) 0.070(8) 0.002(5) 0.017(5) 0.011(6)
C(5) 0.060(7) 0.040(7) 0.044(6) 0.013(5) 0.013(5) 0.002(5)
C(6) 0.044(6) 0.057(7) 0.032(6) 0.003(6) 0.003(5) -0.010(5)
C(7) 0.044(6) 0.045(7) 0.065(8) -0.012(5) 0.007(5) -0.014(6)
C(8) 0.070(9) 0.062(9) 0.080(10) -0.021(7) 0.009(7) -0.034(8)
C(9) 0.09(1) 0.051(9) 0.12(1) -0.021(8) 0.037(10) 0.007(9)
C(10) 0.069(9) 0.065(9) 0.077(10) -0.002(7) 0.022(8) 0.000(8)
C(11) 0.053(7) 0.048(7) 0.058(7) 0.016(6) 0.017(6) 0.008(6)
C(12) 0.066(8) 0.046(7) 0.050(7) 0.008(6) 0.003(6) 0.009(6)
C(13) 0.066(8) 0.054(8) 0.043(7) 0.007(6) 0.000(6) -0.017(6)
C(14) 0.070(8) 0.066(9) 0.046(7) 0.020(7) 0.030(6) 0.009(6)

loop_
_atom_type_symbol
_atom_type_description
_atom_type_scat_dispersion_real
_atom_type_scat_dispersion_imag
_atom_type_scat_source
C C 0.003 0.002
;International Tables for Crystallography
(1992, Vol. C, Tables 4.2.6.8 and 6.1.1.1)
;
H H 0.000 0.000
;International Tables for Crystallography
(1992, Vol. C, Table 6.1.1.2)
;
Cl Cl 0.148 0.159
;International Tables for Crystallography
(1992, Vol. C, Tables 4.2.6.8 and 6.1.1.1)
;
P P 0.102 0.094
;International Tables for Crystallography
(1992, Vol. C, Tables 4.2.6.8 and 6.1.1.1)
;
F F 0.017 0.010
;International Tables for Crystallography
(1992, Vol. C, Tables 4.2.6.8 and 6.1.1.1)
;
Ru Ru -1.259 0.836
;International Tables for Crystallography
(1992, Vol. C, Tables 4.2.6.8 and 6.1.1.1)
;
S S 0.125 0.123
;International Tables for Crystallography
(1992, Vol. C, Tables 4.2.6.8 and 6.1.1.1)
;

loop_
_geom_angle_atom_site_label_1
_geom_angle_atom_site_label_2
_geom_angle_atom_site_label_3
_geom_angle
_geom_angle_site_symmetry_1
_geom_angle_site_symmetry_2
_geom_angle_site_symmetry_3
_geom_angle_publ_flag
Cl Ru S(1) 89.1(1) . . 0_555 yes
Cl Ru S(2) 90.2(1) . . 0_555 yes
Cl Ru C(1) 107.0(3) . . 0_555 yes
Cl Ru C(2) 87.0(3) . . 0_555 yes
Cl Ru C(3) 95.5(3) . . 0_555 yes
Cl Ru C(4) 128.0(3) . . 0_555 yes
Cl Ru C(5) 163.4(3) . . 0_555 yes
Cl Ru C(6) 143.4(3) . . 0_555 yes
S(1) Ru S(2) 75.6(1) . . 0_555 yes
S(1) Ru C(1) 100.7(3) . . 0_555 yes
S(1) Ru C(2) 132.5(3) . . 0_555 yes
S(1) Ru C(3) 168.0(3) . . 0_555 yes
S(1) Ru C(4) 141.6(3) . . 0_555 yes
S(1) Ru C(5) 107.2(3) . . 0_555 yes
S(1) Ru C(6) 90.1(3) . . 0_555 yes
S(2) Ru C(1) 162.5(3) . . 0_555 yes
S(2) Ru C(2) 151.6(3) . . 0_555 yes
S(2) Ru C(3) 115.4(3) . . 0_555 yes
S(2) Ru C(4) 92.7(3) . . 0_555 yes
S(2) Ru C(5) 97.1(3) . . 0_555 yes
S(2) Ru C(6) 124.9(3) . . 0_555 yes
C(1) Ru C(2) 37.1(4) . . 0_555 yes
C(1) Ru C(3) 67.3(4) . . 0_555 yes
C(1) Ru C(4) 79.5(4) . . 0_555 yes
C(1) Ru C(5) 67.4(4) . . 0_555 yes
C(1) Ru C(6) 37.6(4) . . 0_555 yes
C(2) Ru C(3) 37.1(4) . . 0_555 yes
C(2) Ru C(4) 67.5(4) . . 0_555 yes
C(2) Ru C(5) 79.5(4) . . 0_555 yes
C(2) Ru C(6) 67.2(4) . . 0_555 yes
C(3) Ru C(4) 38.2(4) . . 0_555 yes
C(3) Ru C(5) 67.9(4) . . 0_555 yes
C(3) Ru C(6) 79.6(4) . . 0_555 yes
C(4) Ru C(5) 37.0(4) . . 0_555 yes
C(4) Ru C(6) 66.5(4) . . 0_555 yes
C(5) Ru C(6) 36.8(4) . . 0_555 yes
Ru S(1) C(11) 98.6(4) . . 0_555 yes
Ru S(1) C(14) 102.1(4) . . 0_555 yes
C(11) S(1) C(14) 97.4(6) . . 0_555 yes
Ru S(2) C(12) 99.5(4) . . 0_555 yes
Ru S(2) C(13) 102.9(4) . . 0_555 yes
C(12) S(2) C(13) 96.3(6) . . 0_555 yes
F(1) P F(2) 91.6(5) . . 0_555 yes
F(1) P F(3) 91.4(7) . . 0_555 yes
F(1) P F(4) 178.9(6) . . 0_555 yes
F(1) P F(5) 88.0(5) . . 0_555 yes
F(1) P F(6) 89.7(8) . . 0_555 yes
F(2) P F(3) 91.4(6) . . 0_555 yes
F(2) P F(4) 89.4(5) . . 0_555 yes
F(2) P F(5) 178.2(6) . . 0_555 yes
F(2) P F(6) 88.9(7) . . 0_555 yes
F(3) P F(4) 88.2(6) . . 0_555 yes
F(3) P F(5) 90.3(7) . . 0_555 yes
F(3) P F(6) 178.9(8) . . 0_555 yes
F(4) P F(5) 91.0(5) . . 0_555 yes
F(4) P F(6) 90.7(7) . . 0_555 yes
F(5) P F(6) 89.4(7) . . 0_555 yes
Ru C(1) C(2) 70.6(6) . . 0_555 yes
Ru C(1) C(6) 69.2(6) . . 0_555 yes
Ru C(1) C(7) 129.2(7) . . 0_555 yes
C(2) C(1) C(6) 117(1) . . 0_555 yes
C(2) C(1) C(7) 124.1(10) . . 0_555 yes
C(6) C(1) C(7) 118(1) . . 0_555 yes
Ru C(2) C(1) 72.3(6) . . 0_555 yes
Ru C(2) C(3) 72.6(6) . . 0_555 yes
C(1) C(2) C(3) 122.2(10) . . 0_555 yes
Ru C(3) C(2) 70.3(6) . . 0_555 yes
Ru C(3) C(4) 71.0(6) . . 0_555 yes
C(2) C(3) C(4) 118.1(10) . . 0_555 yes
Ru C(4) C(3) 70.9(6) . . 0_555 yes
Ru C(4) C(5) 69.7(6) . . 0_555 yes
Ru C(4) C(10) 125.9(9) . . 0_555 yes
C(3) C(4) C(5) 119(1) . . 0_555 yes
C(3) C(4) C(10) 115(1) . . 0_555 yes
C(5) C(4) C(10) 125(1) . . 0_555 yes
Ru C(5) C(4) 73.3(7) . . 0_555 yes
Ru C(5) C(6) 71.0(6) . . 0_555 yes
C(4) C(5) C(6) 120(1) . . 0_555 yes
Ru C(6) C(1) 73.1(6) . . 0_555 yes
Ru C(6) C(5) 72.2(7) . . 0_555 yes
C(1) C(6) C(5) 122(1) . . 0_555 yes
C(1) C(7) C(8) 110(1) . . 0_555 yes
C(1) C(7) C(9) 111(1) . . 0_555 yes
C(8) C(7) C(9) 111(1) . . 0_555 yes
S(1) C(11) C(12) 111.5(8) . . 0_555 yes
S(2) C(12) C(11) 112.7(8) . . 0_555 yes
S(2) C(13) C(14) 111.6(8) . . 0_555 yes
S(1) C(14) C(13) 115.1(8) . . 0_555 yes

loop_
_geom_bond_atom_site_label_1
_geom_bond_atom_site_label_2
_geom_bond_distance
_geom_bond_site_symmetry_1
_geom_bond_site_symmetry_2
_geom_bond_publ_flag
Ru Cl 2.398(3) . . yes
Ru S(1) 2.368(3) . . yes
Ru S(2) 2.384(3) . . yes
Ru C(1) 2.22(1) . . yes
Ru C(2) 2.20(1) . . yes
Ru C(3) 2.23(1) . . yes
Ru C(4) 2.23(1) . . yes
Ru C(5) 2.18(1) . . yes
Ru C(6) 2.17(1) . . yes
S(1) C(11) 1.81(1) . . yes
S(1) C(14) 1.82(1) . . yes
S(2) C(12) 1.82(1) . . yes
S(2) C(13) 1.81(1) . . yes
P F(1) 1.578(8) . . yes
P F(2) 1.572(9) . . yes
P F(3) 1.55(1) . . yes
P F(4) 1.564(9) . . yes
P F(5) 1.587(9) . . yes
P F(6) 1.56(1) . . yes
C(1) C(2) 1.41(2) . . yes
C(1) C(6) 1.42(2) . . yes
C(1) C(7) 1.55(2) . . yes
C(2) C(3) 1.41(2) . . yes
C(3) C(4) 1.46(2) . . yes
C(4) C(5) 1.40(2) . . yes
C(4) C(10) 1.54(2) . . yes
C(5) C(6) 1.37(2) . . yes
C(7) C(8) 1.48(2) . . yes
C(7) C(9) 1.54(2) . . yes
C(11) C(12) 1.54(2) . . yes
C(13) C(14) 1.47(2) . . yes

loop_
_geom_contact_atom_site_label_1
_geom_contact_atom_site_label_2
_geom_contact_distance
_geom_contact_site_symmetry_1
_geom_contact_site_symmetry_2
_geom_contact_publ_flag
F(1) C(12) 3.21(2) . 4_554 ?
F(1) C(11) 3.29(1) . 4_554 ?
F(1) C(2) 3.49(2) . 1_655 ?
F(2) C(12) 3.59(2) . 4_554 ?
F(3) C(11) 3.21(2) . 2_655 ?
F(3) C(10) 3.35(2) . 2_555 ?
F(3) C(14) 3.44(2) . 2_655 ?
F(4) C(8) 3.24(2) . 3_666 ?
F(4) C(13) 3.39(1) . 4_555 ?
F(4) C(9) 3.48(2) . . ?
F(5) C(13) 3.20(2) . 4_555 ?
F(5) C(2) 3.31(2) . 1_655 ?
F(5) C(14) 3.47(2) . 4_555 ?
F(6) C(2) 3.23(2) . 1_655 ?
F(6) C(3) 3.23(2) . 1_655 ?
F(6) C(5) 3.43(2) . 4_554 ?

loop_
_geom_torsion_atom_site_label_1
_geom_torsion_atom_site_label_2
_geom_torsion_atom_site_label_3
_geom_torsion_atom_site_label_4
_geom_torsion
_geom_torsion_site_symmetry_1
_geom_torsion_site_symmetry_2
_geom_torsion_site_symmetry_3
_geom_torsion_site_symmetry_4
_geom_torsion_publ_flag
Ru S(1) C(11) C(12) 46.8(9) 0_555 15_1 5_555 55_5 yes
Ru S(1) C(14) C(13) -37(1) 0_555 15_1 5_555 55_5 yes
Ru S(2) C(12) C(11) -38.4(9) 0_555 15_1 5_555 55_5 yes
Ru S(2) C(13) C(14) 39.8(10) 0_555 15_1 5_555 55_5 yes
Ru C(1) C(2) C(3) 55.2(9) 0_555 15_1 5_555 55_5 yes
Ru C(1) C(6) C(5) -55.4(10) 0_555 15_1 5_555 55_5 yes
Ru C(1) C(7) C(8) -166.3(10) 0_555 15_1 5_555 55_5 yes
Ru C(1) C(7) C(9) 70(1) 0_555 15_1 5_555 55_5 yes
Ru C(2) C(1) C(6) -52.4(8) 0_555 15_1 5_555 55_5 yes
Ru C(2) C(1) C(7) 124.8(10) 0_555 15_1 5_555 55_5 yes
Ru C(2) C(3) C(4) 54.2(9) 0_555 15_1 5_555 55_5 yes
Ru C(3) C(2) C(1) -55.1(9) 0_555 15_1 5_555 55_5 yes
Ru C(3) C(4) C(5) 52.2(10) 0_555 15_1 5_555 55_5 yes
Ru C(3) C(4) C(10) -121(1) 0_555 15_1 5_555 55_5 yes
Ru C(4) C(3) C(2) -53.9(9) 0_555 15_1 5_555 55_5 yes
Ru C(4) C(5) C(6) 54.9(10) 0_555 15_1 5_555 55_5 yes
Ru C(5) C(4) C(3) -52.8(10) 0_555 15_1 5_555 55_5 yes
Ru C(5) C(4) C(10) 120(1) 0_555 15_1 5_555 55_5 yes
Ru C(5) C(6) C(1) 55.8(9) 0_555 15_1 5_555 55_5 yes
Ru C(6) C(1) C(2) 53.1(9) 0_555 15_1 5_555 55_5 yes
Ru C(6) C(1) C(7) -124.3(9) 0_555 15_1 5_555 55_5 yes
Ru C(6) C(5) C(4) -55(1) 0_555 15_1 5_555 55_5 yes
Cl Ru S(1) C(11) -144.2(4) 0_555 15_1 5_555 55_5 yes
Cl Ru S(1) C(14) -44.7(5) 0_555 15_1 5_555 55_5 yes
Cl Ru S(2) C(12) 140.3(4) 0_555 15_1 5_555 55_5 yes
Cl Ru S(2) C(13) 41.5(4) 0_555 15_1 5_555 55_5 yes
Cl Ru C(1) C(2) 60.4(6) 0_555 15_1 5_555 55_5 yes
Cl Ru C(1) C(6) -168.3(6) 0_555 15_1 5_555 55_5 yes
Cl Ru C(1) C(7) -58(1) 0_555 15_1 5_555 55_5 yes
Cl Ru C(2) C(1) -123.6(6) 0_555 15_1 5_555 55_5 yes
Cl Ru C(2) C(3) 103.1(6) 0_555 15_1 5_555 55_5 yes
Cl Ru C(3) C(2) -77.7(6) 0_555 15_1 5_555 55_5 yes
Cl Ru C(3) C(4) 151.5(7) 0_555 15_1 5_555 55_5 yes
Cl Ru C(4) C(3) -37.0(8) 0_555 15_1 5_555 55_5 yes
Cl Ru C(4) C(5) -169.5(5) 0_555 15_1 5_555 55_5 yes
Cl Ru C(4) C(10) 71(1) 0_555 15_1 5_555 55_5 yes
Cl Ru C(5) C(4) 29(1) 0_555 15_1 5_555 55_5 yes
Cl Ru C(5) C(6) -102(1) 0_555 15_1 5_555 55_5 yes
Cl Ru C(6) C(1) 19.1(9) 0_555 15_1 5_555 55_5 yes
Cl Ru C(6) C(5) 152.0(6) 0_555 15_1 5_555 55_5 yes
S(1) Ru S(2) C(12) 51.3(4) 0_555 15_1 5_555 55_5 yes
S(1) Ru S(2) C(13) -47.5(4) 0_555 15_1 5_555 55_5 yes
S(1) Ru C(1) C(2) 152.8(6) 0_555 15_1 5_555 55_5 yes
S(1) Ru C(1) C(6) -75.9(6) 0_555 15_1 5_555 55_5 yes
S(1) Ru C(1) C(7) 34(1) 0_555 15_1 5_555 55_5 yes
S(1) Ru C(2) C(1) -37.6(7) 0_555 15_1 5_555 55_5 yes
S(1) Ru C(2) C(3) -170.8(5) 0_555 15_1 5_555 55_5 yes
S(1) Ru C(3) C(2) 34(1) 0_555 15_1 5_555 55_5 yes
S(1) Ru C(3) C(4) -96(1) 0_555 15_1 5_555 55_5 yes
S(1) Ru C(4) C(3) 160.5(5) 0_555 15_1 5_555 55_5 yes
S(1) Ru C(4) C(5) 28.0(9) 0_555 15_1 5_555 55_5 yes
S(1) Ru C(4) C(10) -91(1) 0_555 15_1 5_555 55_5 yes
S(1) Ru C(5) C(4) -162.2(6) 0_555 15_1 5_555 55_5 yes
S(1) Ru C(5) C(6) 65.7(7) 0_555 15_1 5_555 55_5 yes
S(1) Ru C(6) C(1) 107.7(6) 0_555 15_1 5_555 55_5 yes
S(1) Ru C(6) C(5) -119.4(7) 0_555 15_1 5_555 55_5 yes
S(1) C(11) C(12) S(2) -5(1) 0_555 15_1 5_555 55_5 yes
S(1) C(14) C(13) S(2) -1(1) 0_555 15_1 5_555 55_5 yes
S(2) Ru S(1) C(11) -53.8(4) 0_555 15_1 5_555 55_5 yes
S(2) Ru S(1) C(14) 45.8(4) 0_555 15_1 5_555 55_5 yes
S(2) Ru C(1) C(2) -131.2(9) 0_555 15_1 5_555 55_5 yes
S(2) Ru C(1) C(6) 0(1) 0_555 15_1 5_555 55_5 yes
S(2) Ru C(1) C(7) 110(1) 0_555 15_1 5_555 55_5 yes
S(2) Ru C(2) C(1) 151.6(5) 0_555 15_1 5_555 55_5 yes
S(2) Ru C(2) C(3) 18.3(10) 0_555 15_1 5_555 55_5 yes
S(2) Ru C(3) C(2) -170.5(5) 0_555 15_1 5_555 55_5 yes
S(2) Ru C(3) C(4) 58.7(7) 0_555 15_1 5_555 55_5 yes
S(2) Ru C(4) C(3) -129.4(7) 0_555 15_1 5_555 55_5 yes
S(2) Ru C(4) C(5) 98.1(6) 0_555 15_1 5_555 55_5 yes
S(2) Ru C(4) C(10) -21(1) 0_555 15_1 5_555 55_5 yes
S(2) Ru C(5) C(4) -85.2(7) 0_555 15_1 5_555 55_5 yes
S(2) Ru C(5) C(6) 142.8(6) 0_555 15_1 5_555 55_5 yes
S(2) Ru C(6) C(1) -179.9(5) 0_555 15_1 5_555 55_5 yes
S(2) Ru C(6) C(5) -47.0(8) 0_555 15_1 5_555 55_5 yes
C(1) Ru S(1) C(11) 108.7(5) 0_555 15_1 5_555 55_5 yes
C(1) Ru S(1) C(14) -151.8(5) 0_555 15_1 5_555 55_5 yes
C(1) Ru S(2) C(12) -28(1) 0_555 15_1 5_555 55_5 yes
C(1) Ru S(2) C(13) -127(1) 0_555 15_1 5_555 55_5 yes
C(1) Ru C(2) C(3) -133.3(9) 0_555 15_1 5_555 55_5 yes
C(1) Ru C(3) C(2) 28.4(6) 0_555 15_1 5_555 55_5 yes
C(1) Ru C(3) C(4) -102.3(8) 0_555 15_1 5_555 55_5 yes
C(1) Ru C(4) C(3) 66.4(7) 0_555 15_1 5_555 55_5 yes
C(1) Ru C(4) C(5) -66.1(7) 0_555 15_1 5_555 55_5 yes
C(1) Ru C(4) C(10) 174(1) 0_555 15_1 5_555 55_5 yes
C(1) Ru C(5) C(4) 103.0(7) 0_555 15_1 5_555 55_5 yes
C(1) Ru C(5) C(6) -29.0(7) 0_555 15_1 5_555 55_5 yes
C(1) Ru C(6) C(5) 132(1) 0_555 15_1 5_555 55_5 yes
C(1) C(2) Ru C(3) 133.3(9) 0_555 15_1 5_555 55_5 yes
C(1) C(2) Ru C(4) 102.8(7) 0_555 15_1 5_555 55_5 yes
C(1) C(2) Ru C(5) 66.2(7) 0_555 15_1 5_555 55_5 yes
C(1) C(2) Ru C(6) 29.8(6) 0_555 15_1 5_555 55_5 yes
C(1) C(2) C(3) C(4) 0(1) 0_555 15_1 5_555 55_5 yes
C(1) C(6) Ru C(2) -29.4(6) 0_555 15_1 5_555 55_5 yes
C(1) C(6) Ru C(3) -66.1(7) 0_555 15_1 5_555 55_5 yes
C(1) C(6) Ru C(4) -103.8(7) 0_555 15_1 5_555 55_5 yes
C(1) C(6) Ru C(5) -132(1) 0_555 15_1 5_555 55_5 yes
C(1) C(6) C(5) C(4) 0(1) 0_555 15_1 5_555 55_5 yes
C(2) Ru S(1) C(11) 130.7(6) 0_555 15_1 5_555 55_5 yes
C(2) Ru S(1) C(14) -129.8(6) 0_555 15_1 5_555 55_5 yes
C(2) Ru S(2) C(12) -135.6(7) 0_555 15_1 5_555 55_5 yes
C(2) Ru S(2) C(13) 125.5(7) 0_555 15_1 5_555 55_5 yes
C(2) Ru C(1) C(6) 131.3(10) 0_555 15_1 5_555 55_5 yes
C(2) Ru C(1) C(7) -118(1) 0_555 15_1 5_555 55_5 yes
C(2) Ru C(3) C(4) -130(1) 0_555 15_1 5_555 55_5 yes
C(2) Ru C(4) C(3) 29.7(7) 0_555 15_1 5_555 55_5 yes
C(2) Ru C(4) C(5) -102.9(7) 0_555 15_1 5_555 55_5 yes
C(2) Ru C(4) C(10) 137(1) 0_555 15_1 5_555 55_5 yes
C(2) Ru C(5) C(4) 66.3(7) 0_555 15_1 5_555 55_5 yes
C(2) Ru C(5) C(6) -65.7(7) 0_555 15_1 5_555 55_5 yes
C(2) Ru C(6) C(5) 103.5(7) 0_555 15_1 5_555 55_5 yes
C(2) C(1) Ru C(3) -28.5(6) 0_555 15_1 5_555 55_5 yes
C(2) C(1) Ru C(4) -66.3(6) 0_555 15_1 5_555 55_5 yes
C(2) C(1) Ru C(5) -103.0(7) 0_555 15_1 5_555 55_5 yes
C(2) C(1) Ru C(6) -131.3(10) 0_555 15_1 5_555 55_5 yes
C(2) C(1) C(6) C(5) -2(1) 0_555 15_1 5_555 55_5 yes
C(2) C(1) C(7) C(8) 101(1) 0_555 15_1 5_555 55_5 yes
C(2) C(1) C(7) C(9) -21(1) 0_555 15_1 5_555 55_5 yes
C(2) C(3) Ru C(4) 130(1) 0_555 15_1 5_555 55_5 yes
C(2) C(3) Ru C(5) 102.2(7) 0_555 15_1 5_555 55_5 yes
C(2) C(3) Ru C(6) 65.7(7) 0_555 15_1 5_555 55_5 yes
C(2) C(3) C(4) C(5) -1(1) 0_555 15_1 5_555 55_5 yes
C(2) C(3) C(4) C(10) -175(1) 0_555 15_1 5_555 55_5 yes
C(3) Ru S(1) C(11) 103(1) 0_555 15_1 5_555 55_5 yes
C(3) Ru S(1) C(14) -157(1) 0_555 15_1 5_555 55_5 yes
C(3) Ru S(2) C(12) -123.5(5) 0_555 15_1 5_555 55_5 yes
C(3) Ru S(2) C(13) 137.7(5) 0_555 15_1 5_555 55_5 yes
C(3) Ru C(1) C(6) 102.9(7) 0_555 15_1 5_555 55_5 yes
C(3) Ru C(1) C(7) -147(1) 0_555 15_1 5_555 55_5 yes
C(3) Ru C(4) C(5) -132(1) 0_555 15_1 5_555 55_5 yes
C(3) Ru C(4) C(10) 108(1) 0_555 15_1 5_555 55_5 yes
C(3) Ru C(5) C(4) 29.4(7) 0_555 15_1 5_555 55_5 yes
C(3) Ru C(5) C(6) -102.6(8) 0_555 15_1 5_555 55_5 yes
C(3) Ru C(6) C(5) 66.8(7) 0_555 15_1 5_555 55_5 yes
C(3) C(2) Ru C(4) -30.4(7) 0_555 15_1 5_555 55_5 yes
C(3) C(2) Ru C(5) -67.1(7) 0_555 15_1 5_555 55_5 yes
C(3) C(2) Ru C(6) -103.4(7) 0_555 15_1 5_555 55_5 yes
C(3) C(2) C(1) C(6) 2(1) 0_555 15_1 5_555 55_5 yes
C(3) C(2) C(1) C(7) 179.9(10) 0_555 15_1 5_555 55_5 yes
C(3) C(4) Ru C(5) 132(1) 0_555 15_1 5_555 55_5 yes
C(3) C(4) Ru C(6) 103.5(8) 0_555 15_1 5_555 55_5 yes
C(3) C(4) C(5) C(6) 2(1) 0_555 15_1 5_555 55_5 yes
C(4) Ru S(1) C(11) 22.0(7) 0_555 15_1 5_555 55_5 yes
C(4) Ru S(1) C(14) 121.6(7) 0_555 15_1 5_555 55_5 yes
C(4) Ru S(2) C(12) -91.6(5) 0_555 15_1 5_555 55_5 yes
C(4) Ru S(2) C(13) 169.6(5) 0_555 15_1 5_555 55_5 yes
C(4) Ru C(1) C(6) 65.0(7) 0_555 15_1 5_555 55_5 yes
C(4) Ru C(1) C(7) 174(1) 0_555 15_1 5_555 55_5 yes
C(4) Ru C(5) C(6) -132(1) 0_555 15_1 5_555 55_5 yes
C(4) Ru C(6) C(5) 29.2(7) 0_555 15_1 5_555 55_5 yes
C(4) C(3) Ru C(5) -28.6(7) 0_555 15_1 5_555 55_5 yes
C(4) C(3) Ru C(6) -65.1(7) 0_555 15_1 5_555 55_5 yes
C(4) C(5) Ru C(6) 132(1) 0_555 15_1 5_555 55_5 yes
C(5) Ru S(1) C(11) 39.2(6) 0_555 15_1 5_555 55_5 yes
C(5) Ru S(1) C(14) 138.8(6) 0_555 15_1 5_555 55_5 yes
C(5) Ru S(2) C(12) -54.7(6) 0_555 15_1 5_555 55_5 yes
C(5) Ru S(2) C(13) -153.5(5) 0_555 15_1 5_555 55_5 yes
C(5) Ru C(1) C(6) 28.4(7) 0_555 15_1 5_555 55_5 yes
C(5) Ru C(1) C(7) 138(1) 0_555 15_1 5_555 55_5 yes
C(5) Ru C(4) C(10) -119(1) 0_555 15_1 5_555 55_5 yes
C(5) C(4) Ru C(6) -29.0(7) 0_555 15_1 5_555 55_5 yes
C(5) C(6) C(1) C(7) -179(1) 0_555 15_1 5_555 55_5 yes
C(6) Ru S(1) C(11) 72.3(5) 0_555 15_1 5_555 55_5 yes
C(6) Ru S(1) C(14) 171.9(5) 0_555 15_1 5_555 55_5 yes
C(6) Ru S(2) C(12) -28.5(6) 0_555 15_1 5_555 55_5 yes
C(6) Ru S(2) C(13) -127.3(5) 0_555 15_1 5_555 55_5 yes
C(6) Ru C(1) C(7) 110(1) 0_555 15_1 5_555 55_5 yes
C(6) Ru C(4) C(10) -148(1) 0_555 15_1 5_555 55_5 yes
C(6) C(1) C(7) C(8) -81(1) 0_555 15_1 5_555 55_5 yes
C(6) C(1) C(7) C(9) 155(1) 0_555 15_1 5_555 55_5 yes
C(6) C(5) C(4) C(10) 175(1) 0_555 15_1 5_555 55_5 yes
C(11) S(1) C(14) C(13) 62(1) 0_555 15_1 5_555 55_5 yes
C(11) C(12) S(2) C(13) 65.9(10) 0_555 15_1 5_555 55_5 yes
C(12) S(2) C(13) C(14) -61(1) 0_555 15_1 5_555 55_5 yes
C(12) C(11) S(1) C(14) -56.7(10) 0_555 15_1 5_555 55_5 yes
C(12) C(11) S(1) C(14) -56.7(10) 0_555 15_1 5_555 55_5 yes
